data_7034513
loop_
_publ_author_name
'Kosaka, Wataru'
'Itoh, Masahisa'
'Miyasaka, Hitoshi'

_publ_section_title
;
 The effect of chlorine and fluorine substitutions on tuning the
 ionization potential of benzoate-bridged paddlewheel diruthenium(ii, ii)
 complexes.
;
_journal_issue 17
_journal_name_full 'Dalton transactions (Cambridge, England : 2003)'
_journal_page_first 8156
_journal_page_last 8168
_journal_paper_doi 10.1039/c5dt00505a
_journal_volume 44
_journal_year 2015
_chemical_formula_moiety 'C36 H28 Cl8 O10 Ru2'
_chemical_formula_sum 'C36 H28 Cl8 O10 Ru2'
_chemical_formula_weight 1106.38
_space_group_IT_number 2
_symmetry_cell_setting triclinic
_symmetry_Int_Tables_number 2
_symmetry_space_group_name_Hall '-P 1'
_symmetry_space_group_name_H-M 'P -1'
_atom_sites_solution_hydrogens geom
_atom_sites_solution_primary direct
_atom_sites_solution_secondary difmap
_audit_update_record
;
2014-12-24 deposited with the CCDC.
2015-03-12 downloaded from the CCDC.
;
_cell_angle_alpha 66.08(2)
_cell_angle_beta 84.46(3)
_cell_angle_gamma 78.06(3)
_cell_formula_units_Z 1
_cell_length_a 7.9931(19)
_cell_length_b 11.5843(18)
_cell_length_c 11.800(3)
_cell_measurement_reflns_used 3901
_cell_measurement_temperature 123
_cell_measurement_theta_max 27.45
_cell_measurement_theta_min 3.04
_cell_volume 977.1(4)
_computing_cell_refinement CrystalClear
_computing_data_collection 'CrystalClear (Rigaku/MSC Inc., 2006)'
_computing_data_reduction CrystalClear
_computing_molecular_graphics 'CrystalStructure 4.0'
_computing_publication_material 'CrystalStructure 4.0 (Rigaku, 2010)'
_computing_structure_refinement 'SHELXL97 (Sheldrick, 2008)'
_computing_structure_solution 'DIRDIF99-PATTY (Gould, et al., 1999)'
_diffrn_ambient_temperature 123
_diffrn_detector_area_resol_mean 7.314
_diffrn_measured_fraction_theta_full 0.965
_diffrn_measured_fraction_theta_max 0.965
_diffrn_measurement_device_type 'Rigaku Mercury70'
_diffrn_measurement_method \w
_diffrn_radiation_type 'Mo K\a'
_diffrn_radiation_wavelength 0.71070
_diffrn_reflns_av_R_equivalents 0.0410
_diffrn_reflns_limit_h_max 10
_diffrn_reflns_limit_h_min -10
_diffrn_reflns_limit_k_max 13
_diffrn_reflns_limit_k_min -15
_diffrn_reflns_limit_l_max 13
_diffrn_reflns_limit_l_min -15
_diffrn_reflns_number 10394
_diffrn_reflns_theta_full 27.45
_diffrn_reflns_theta_max 27.46
_diffrn_standards_number 0
_exptl_absorpt_coefficient_mu 1.377
_exptl_absorpt_correction_type none
_exptl_crystal_colour orange
_exptl_crystal_density_diffrn 1.880
_exptl_crystal_density_method 'not measured'
_exptl_crystal_description block
_exptl_crystal_F_000 548.00
_exptl_crystal_size_max 0.349
_exptl_crystal_size_mid 0.135
_exptl_crystal_size_min 0.061
_refine_diff_density_max 2.080
_refine_diff_density_min -1.230
_refine_ls_extinction_method none
_refine_ls_goodness_of_fit_ref 1.099
_refine_ls_hydrogen_treatment constr
_refine_ls_number_parameters 262
_refine_ls_number_reflns 4317
_refine_ls_number_restraints 240
_refine_ls_R_factor_gt 0.0557
_refine_ls_shift/su_max 0.002
_refine_ls_structure_factor_coef Fsqd
_refine_ls_weighting_details 'w = 1/[\s^2^(Fo^2^)+(0.0876P)^2^+2.2234P] where P=(Fo^2^+2Fc^2^)/3'
_refine_ls_weighting_scheme calc
_refine_ls_wR_factor_ref 0.1648
_reflns_number_gt 3496
_reflns_number_total 4317
_reflns_threshold_expression F^2^>2.0\s(F^2^)
_cod_data_source_file c5dt00505a2.cif
_cod_data_source_block Ru2-24Cl2
_cod_depositor_comments 'Adding full bibliography for 7034506--7034522.cif.'
_cod_database_code 7034513

loop_
_symmetry_equiv_pos_site_id
_symmetry_equiv_pos_as_xyz
1 +X,+Y,+Z
2 -X,-Y,-Z

loop_
_atom_site_label
_atom_site_type_symbol
_atom_site_fract_x
_atom_site_fract_y
_atom_site_fract_z
_atom_site_U_iso_or_equiv
_atom_site_adp_type
_atom_site_occupancy
_atom_site_symmetry_multiplicity
_atom_site_calc_flag
_atom_site_refinement_flags
Ru1 Ru 1.08904(4) 1.01853(3) 0.05738(3) 0.01650(16) Uani 1.0 2 d .
Cl1 Cl 0.9563(3) 0.80439(16) 0.47514(14) 0.0429(4) Uani 1.0 2 d .
Cl2 Cl 0.6899(2) 0.38089(15) 0.64800(15) 0.0423(4) Uani 1.0 2 d .
Cl3 Cl 0.78817(18) 1.31627(16) 0.21891(16) 0.0403(4) Uani 1.0 2 d .
Cl4 Cl 0.13146(17) 1.52421(14) 0.12592(14) 0.0321(4) Uani 1.0 2 d .
O1 O 1.0148(5) 0.8740(4) 0.2133(3) 0.0197(7) Uani 1.0 2 d .
O2 O 0.8395(5) 0.8341(4) 0.1012(4) 0.0208(7) Uani 1.0 2 d .
O3 O 0.8929(5) 1.1475(4) 0.0921(3) 0.0187(7) Uani 1.0 2 d .
O4 O 0.7174(4) 1.1114(4) -0.0217(3) 0.0187(7) Uani 1.0 2 d .
O5 O 1.2730(5) 1.0372(4) 0.1872(4) 0.0247(7) Uani 1.0 2 d .
C1 C 0.9070(7) 0.8134(5) 0.2031(5) 0.0214(7) Uani 1.0 2 d .
C2 C 0.8544(7) 0.7083(5) 0.3162(5) 0.0245(7) Uani 1.0 2 d .
C3 C 0.8716(7) 0.6970(6) 0.4386(5) 0.0272(8) Uani 1.0 2 d .
C4 C 0.8173(7) 0.5975(6) 0.5402(6) 0.0303(9) Uani 1.0 2 d .
C5 C 0.7506(8) 0.5075(6) 0.5196(6) 0.0313(9) Uani 1.0 2 d .
C6 C 0.7335(8) 0.5148(6) 0.4015(6) 0.0314(9) Uani 1.0 2 d .
C7 C 0.7835(7) 0.6171(6) 0.3008(6) 0.0291(9) Uani 1.0 2 d .
C8 C 0.7489(6) 1.1655(5) 0.0459(5) 0.0189(7) Uani 1.0 2 d .
C9 C 0.6008(6) 1.2549(5) 0.0726(5) 0.0218(7) Uani 1.0 2 d .
C10 C 0.6062(7) 1.3251(5) 0.1446(5) 0.0221(8) Uani 1.0 2 d .
C11 C 0.4619(7) 1.4073(5) 0.1612(5) 0.0230(8) Uani 1.0 2 d .
C12 C 0.3117(7) 1.4186(5) 0.1068(5) 0.0230(8) Uani 1.0 2 d .
C13 C 0.2971(7) 1.3495(5) 0.0372(5) 0.0235(8) Uani 1.0 2 d .
C14 C 0.4437(7) 1.2698(5) 0.0198(5) 0.0220(8) Uani 1.0 2 d .
C15 C 1.2035(8) 1.0657(6) 0.2930(6) 0.0331(9) Uani 1.0 2 d .
C16 C 1.3210(14) 0.9728(12) 0.4027(11) 0.0371(11) Uani 0.5700 2 d .
C17 C 1.4917(8) 0.9522(7) 0.3368(6) 0.0390(9) Uani 1.0 2 d .
C18 C 1.4339(8) 0.9448(6) 0.2223(6) 0.0328(9) Uani 1.0 2 d .
C19 C 1.3541(19) 1.0485(16) 0.3690(14) 0.0360(11) Uani 0.4300 2 d .
H4 H 0.8262 0.5920 0.6220 0.0364 Uiso 1.0 2 calc R
H6 H 0.6884 0.4511 0.3891 0.0377 Uiso 1.0 2 calc R
H7 H 0.7682 0.6241 0.2192 0.0350 Uiso 1.0 2 calc R
H11 H 0.4669 1.4550 0.2096 0.0276 Uiso 1.0 2 calc R
H13 H 0.1911 1.3563 0.0029 0.0281 Uiso 1.0 2 calc R
H14 H 0.4374 1.2237 -0.0299 0.0264 Uiso 1.0 2 calc R
H18A H 1.5203 0.9677 0.1547 0.0394 Uiso 1.0 2 calc R
H18B H 1.4159 0.8570 0.2402 0.0394 Uiso 1.0 2 calc R

loop_
_atom_site_aniso_label
_atom_site_aniso_U_11
_atom_site_aniso_U_22
_atom_site_aniso_U_33
_atom_site_aniso_U_12
_atom_site_aniso_U_13
_atom_site_aniso_U_23
Ru1 0.0159(3) 0.0164(3) 0.0192(3) -0.00016(16) -0.00374(16) -0.00969(19)
Cl1 0.0608(11) 0.0445(10) 0.0326(8) -0.0205(8) 0.0029(7) -0.0203(8)
Cl2 0.0463(9) 0.0342(9) 0.0397(9) -0.0124(7) 0.0071(7) -0.0072(7)
Cl3 0.0260(7) 0.0551(10) 0.0575(10) 0.0084(7) -0.0151(7) -0.0444(9)
Cl4 0.0225(7) 0.0339(8) 0.0421(8) 0.0050(6) -0.0007(6) -0.0219(7)
O1 0.0208(14) 0.0205(15) 0.0193(14) -0.0016(12) -0.0027(12) -0.0101(12)
O2 0.0201(15) 0.0211(15) 0.0234(14) -0.0055(12) -0.0040(12) -0.0094(13)
O3 0.0165(14) 0.0195(14) 0.0231(14) 0.0000(11) -0.0040(12) -0.0122(13)
O4 0.0145(14) 0.0213(15) 0.0234(14) 0.0030(12) -0.0059(12) -0.0138(13)
O5 0.0211(14) 0.0349(17) 0.0291(15) -0.0017(12) -0.0062(12) -0.0241(14)
C1 0.0205(13) 0.0214(13) 0.0233(13) -0.0020(12) -0.0025(12) -0.0104(12)
C2 0.0237(14) 0.0248(14) 0.0265(13) -0.0015(12) -0.0017(12) -0.0127(12)
C3 0.0268(16) 0.0275(16) 0.0284(15) -0.0017(14) -0.0017(14) -0.0136(14)
C4 0.0302(17) 0.0293(16) 0.0314(16) -0.0030(14) -0.0020(15) -0.0129(15)
C5 0.0304(17) 0.0283(17) 0.0333(17) -0.0043(15) -0.0007(15) -0.0109(15)
C6 0.0309(17) 0.0282(16) 0.0343(17) -0.0048(15) -0.0012(15) -0.0117(15)
C7 0.0283(16) 0.0275(16) 0.0314(16) -0.0034(14) -0.0017(14) -0.0120(14)
C8 0.0150(13) 0.0198(13) 0.0238(13) 0.0014(11) -0.0036(11) -0.0119(12)
C9 0.0172(13) 0.0203(13) 0.0278(14) -0.0005(12) -0.0026(12) -0.0103(12)
C10 0.0186(15) 0.0227(15) 0.0270(16) -0.0015(13) -0.0045(13) -0.0121(14)
C11 0.0200(15) 0.0234(16) 0.0271(16) -0.0003(13) -0.0028(14) -0.0129(14)
C12 0.0193(15) 0.0222(16) 0.0279(16) 0.0003(13) -0.0007(14) -0.0121(14)
C13 0.0188(16) 0.0227(16) 0.0294(16) -0.0006(13) -0.0032(14) -0.0117(14)
C14 0.0191(15) 0.0216(15) 0.0283(16) -0.0017(13) -0.0047(13) -0.0128(14)
C15 0.0294(17) 0.0423(19) 0.0328(17) 0.0026(15) -0.0074(14) -0.0231(15)
C16 0.0327(19) 0.046(2) 0.0345(18) 0.0037(17) -0.0088(16) -0.0209(18)
C17 0.0343(17) 0.0464(19) 0.0371(17) 0.0045(16) -0.0093(15) -0.0211(16)
C18 0.0284(17) 0.0401(19) 0.0350(17) 0.0010(15) -0.0078(14) -0.0217(16)
C19 0.0324(19) 0.045(2) 0.0346(19) 0.0037(17) -0.0095(17) -0.0228(18)

loop_
_atom_type_symbol
_atom_type_description
_atom_type_scat_dispersion_real
_atom_type_scat_dispersion_imag
_atom_type_scat_source
C C 0.0033 0.0016
;
International Tables for Crystallography
(1992, Vol. C, Tables 4.2.6.8 and 6.1.1.4)
;
H H 0.0000 0.0000
;
International Tables for Crystallography
(1992, Vol. C, Table 6.1.1.4)
;
Cl Cl 0.1484 0.1585
;
International Tables for Crystallography
(1992, Vol. C, Tables 4.2.6.8 and 6.1.1.4)
;
O O 0.0106 0.0060
;
International Tables for Crystallography
(1992, Vol. C, Tables 4.2.6.8 and 6.1.1.4)
;
Ru Ru -1.2594 0.8363
;
International Tables for Crystallography
(1992, Vol. C, Tables 4.2.6.8 and 6.1.1.4)
;

loop_
_geom_angle_atom_site_label_1
_geom_angle_atom_site_label_2
_geom_angle_atom_site_label_3
_geom_angle
_geom_angle_publ_flag
_geom_angle_site_symmetry_1
_geom_angle_site_symmetry_3
Ru1 Ru1 O1 89.49(12) yes 2_775 .
Ru1 Ru1 O2 89.95(13) yes 2_775 2_775
Ru1 Ru1 O3 90.11(12) yes 2_775 .
Ru1 Ru1 O4 89.07(12) yes 2_775 2_775
Ru1 Ru1 O5 174.81(9) yes 2_775 .
O1 Ru1 O2 179.18(13) yes . 2_775
O1 Ru1 O3 88.95(14) yes . .
O1 Ru1 O4 90.83(14) yes . 2_775
O1 Ru1 O5 85.89(15) yes . .
O2 Ru1 O3 90.44(14) yes 2_775 .
O2 Ru1 O4 89.77(14) yes 2_775 2_775
O2 Ru1 O5 94.70(15) yes 2_775 .
O3 Ru1 O4 179.16(17) yes . 2_775
O3 Ru1 O5 92.15(16) yes . .
O4 Ru1 O5 88.65(16) yes 2_775 .
Ru1 O1 C1 119.1(3) yes . .
Ru1 O2 C1 116.9(4) yes 2_775 .
Ru1 O3 C8 117.7(4) yes . .
Ru1 O4 C8 118.6(3) yes 2_775 .
Ru1 O5 C15 119.4(4) yes . .
Ru1 O5 C18 118.9(5) yes . .
C15 O5 C18 109.1(5) yes . .
O1 C1 O2 124.5(5) yes . .
O1 C1 C2 118.9(5) yes . .
O2 C1 C2 116.5(6) yes . .
C1 C2 C3 124.0(6) yes . .
C1 C2 C7 118.2(6) yes . .
C3 C2 C7 117.8(5) yes . .
Cl1 C3 C2 124.0(4) yes . .
Cl1 C3 C4 114.9(6) yes . .
C2 C3 C4 121.1(7) yes . .
C3 C4 C5 118.6(7) yes . .
Cl2 C5 C4 118.0(5) yes . .
Cl2 C5 C6 120.2(6) yes . .
C4 C5 C6 121.8(6) yes . .
C5 C6 C7 118.8(7) yes . .
C2 C7 C6 121.8(7) yes . .
O3 C8 O4 124.5(5) yes . .
O3 C8 C9 119.5(6) yes . .
O4 C8 C9 116.0(5) yes . .
C8 C9 C10 125.8(5) yes . .
C8 C9 C14 116.9(6) yes . .
C10 C9 C14 117.4(5) yes . .
Cl3 C10 C9 123.6(4) yes . .
Cl3 C10 C11 115.4(6) yes . .
C9 C10 C11 121.0(6) yes . .
C10 C11 C12 119.1(7) yes . .
Cl4 C12 C11 118.8(5) yes . .
Cl4 C12 C13 118.5(4) yes . .
C11 C12 C13 122.6(5) yes . .
C12 C13 C14 117.4(6) yes . .
C9 C14 C13 122.5(7) yes . .
O5 C15 C16 105.5(7) yes . .
O5 C15 C19 106.1(8) yes . .
C16 C15 C19 33.8(8) yes . .
C15 C16 C17 102.1(7) yes . .
C15 C16 C19 70.1(12) yes . .
C17 C16 C19 73.5(13) yes . .
C16 C17 C18 101.4(7) yes . .
C16 C17 C19 33.7(8) yes . .
C18 C17 C19 107.2(8) yes . .
O5 C18 C17 105.6(6) yes . .
C15 C19 C16 76.1(15) yes . .
C15 C19 C17 104.0(13) yes . .
C16 C19 C17 72.7(14) yes . .
C3 C4 H4 120.677 no . .
C5 C4 H4 120.677 no . .
C5 C6 H6 120.599 no . .
C7 C6 H6 120.601 no . .
C2 C7 H7 119.105 no . .
C6 C7 H7 119.108 no . .
C10 C11 H11 120.447 no . .
C12 C11 H11 120.451 no . .
C12 C13 H13 121.321 no . .
C14 C13 H13 121.327 no . .
C9 C14 H14 118.735 no . .
C13 C14 H14 118.735 no . .
O5 C18 H18A 110.616 no . .
O5 C18 H18B 110.613 no . .
C17 C18 H18A 110.612 no . .
C17 C18 H18B 110.608 no . .
H18A C18 H18B 108.744 no . .

loop_
_geom_bond_atom_site_label_1
_geom_bond_atom_site_label_2
_geom_bond_distance
_geom_bond_publ_flag
_geom_bond_site_symmetry_2
Ru1 Ru1 2.2673(8) yes 2_775
Ru1 O1 2.059(4) yes .
Ru1 O2 2.085(4) yes 2_775
Ru1 O3 2.064(4) yes .
Ru1 O4 2.064(4) yes 2_775
Ru1 O5 2.322(5) yes .
Cl1 C3 1.741(8) yes .
Cl2 C5 1.742(6) yes .
Cl3 C10 1.733(6) yes .
Cl4 C12 1.748(6) yes .
O1 C1 1.261(8) yes .
O2 C1 1.278(7) yes .
O3 C8 1.263(7) yes .
O4 C8 1.266(8) yes .
O5 C15 1.449(9) yes .
O5 C18 1.464(7) yes .
C1 C2 1.492(7) yes .
C2 C3 1.415(9) yes .
C2 C7 1.376(10) yes .
C3 C4 1.392(8) yes .
C4 C5 1.375(11) yes .
C5 C6 1.381(10) yes .
C6 C7 1.392(8) yes .
C8 C9 1.503(7) yes .
C9 C10 1.403(10) yes .
C9 C14 1.403(8) yes .
C10 C11 1.389(8) yes .
C11 C12 1.373(8) yes .
C12 C13 1.384(10) yes .
C13 C14 1.388(8) yes .
C15 C16 1.550(12) yes .
C15 C19 1.502(18) yes .
C16 C17 1.528(13) yes .
C16 C19 0.89(3) yes .
C17 C18 1.509(11) yes .
C17 C19 1.534(18) yes .
C4 H4 0.950 no .
C6 H6 0.950 no .
C7 H7 0.950 no .
C11 H11 0.950 no .
C13 H13 0.950 no .
C14 H14 0.950 no .
C18 H18A 0.990 no .
C18 H18B 0.990 no .

loop_
_geom_contact_atom_site_label_1
_geom_contact_atom_site_label_2
_geom_contact_distance
_geom_contact_publ_flag
_geom_contact_site_symmetry_2
Cl1 O1 2.877(4) no .
Cl1 C1 3.229(7) no .
Cl3 O3 2.866(5) no .
Cl3 C8 3.249(7) no .
O1 C3 2.924(6) no .
O1 C7 3.573(8) no .
O1 C8 3.500(6) no .
O1 C8 3.577(7) no 2_775
O1 C15 3.383(10) no .
O2 C7 2.744(6) no .
O2 C8 3.549(7) no .
O2 C8 3.568(6) no 2_775
O3 C1 3.528(7) no .
O3 C1 3.584(7) no 2_775
O3 C10 2.946(7) no .
O3 C15 3.319(8) no .
O4 C1 3.527(6) no .
O4 C1 3.561(6) no 2_775
O4 C14 2.693(7) no .
O4 C18 3.101(9) no 2_775
C2 C5 2.783(8) no .
C3 C6 2.770(11) no .
C4 C7 2.777(10) no .
C9 C12 2.779(8) no .
C10 C13 2.796(8) no .
C11 C14 2.764(10) no .
Cl1 C19 3.515(17) no 2_776
Cl2 O1 3.304(4) no 2_766
Cl2 C2 3.592(6) no 2_766
Cl2 C3 3.591(6) no 2_766
Cl2 C6 3.372(6) no 2_666
Cl4 C7 3.550(7) no 1_465
O1 Cl2 3.304(4) no 2_766
O2 C13 3.536(9) no 2_675
O2 C14 3.428(8) no 2_675
O5 C13 3.360(7) no 1_655
O5 C14 3.117(7) no 1_655
C2 Cl2 3.592(6) no 2_766
C3 Cl2 3.591(6) no 2_766
C3 C5 3.370(8) no 2_766
C4 C5 3.521(8) no 2_766
C4 C6 3.589(8) no 2_766
C5 C3 3.370(8) no 2_766
C5 C4 3.521(8) no 2_766
C6 Cl2 3.372(6) no 2_666
C6 C4 3.589(8) no 2_766
C7 Cl4 3.550(7) no 1_645
C10 C12 3.367(7) no 2_685
C11 C11 3.596(7) no 2_685
C11 C12 3.547(7) no 2_685
C12 C10 3.367(7) no 2_685
C12 C11 3.547(7) no 2_685
C13 O2 3.536(9) no 2_675
C13 O5 3.360(7) no 1_455
C14 O2 3.428(8) no 2_675
C14 O5 3.117(7) no 1_455
C14 C18 3.562(8) no 1_455
C18 C14 3.562(8) no 1_655
C19 Cl1 3.515(17) no 2_776
Ru1 H18A 3.5947 no .
Ru1 H18B 3.2826 no .
Cl1 H4 2.7187 no .
Cl2 H4 2.7734 no .
Cl2 H6 2.8252 no .
Cl3 H11 2.7188 no .
Cl4 H11 2.7904 no .
Cl4 H13 2.8088 no .
O1 H18B 3.2097 no .
O2 H7 2.4195 no .
O4 H14 2.3337 no .
O4 H18A 3.0618 no 2_775
O4 H18B 2.7428 no 2_775
C1 H7 2.5886 no .
C2 H4 3.3039 no .
C2 H6 3.2726 no .
C3 H7 3.2514 no .
C4 H6 3.2630 no .
C5 H7 3.2419 no .
C6 H4 3.2644 no .
C8 H14 2.5888 no .
C9 H11 3.2881 no .
C9 H13 3.3055 no .
C10 H14 3.2554 no .
C11 H13 3.2754 no .
C12 H14 3.2262 no .
C13 H11 3.2718 no .
C15 H18A 3.1427 no .
C15 H18B 2.9040 no .
C16 H18A 3.2104 no .
C16 H18B 2.7270 no .
C18 H14 3.5113 no 2_775
C19 H18A 3.1286 no .
C19 H18B 3.0996 no .
H6 H7 2.3381 no .
H13 H14 2.3391 no .
H14 H18A 3.0724 no 2_775
H14 H18B 3.0452 no 2_775
Cl1 H6 3.5988 no 2_766
Cl2 H6 3.2014 no 2_666
Cl2 H11 3.0343 no 2_676
Cl2 H18B 2.8015 no 2_766
Cl3 H6 2.9716 no 1_565
Cl3 H7 3.5380 no 1_565
Cl4 H4 2.7446 no 2_676
Cl4 H7 3.1633 no 1_465
Cl4 H13 2.9060 no 2_585
O2 H13 2.9847 no 2_675
O2 H14 2.7352 no 2_675
O2 H18A 2.8554 no 1_455
O3 H13 3.5324 no 1_655
O4 H18A 2.6892 no 1_455
O5 H13 3.4036 no 1_655
O5 H14 2.9993 no 1_655
C1 H18A 3.2098 no 1_455
C2 H18A 3.5796 no 1_455
C2 H18B 3.5931 no 1_455
C4 H11 3.4743 no 2_676
C5 H6 3.5626 no 2_666
C6 H4 3.5045 no 2_766
C7 H4 3.4729 no 2_766
C7 H13 3.4593 no 2_675
C7 H14 3.4203 no 2_675
C7 H18B 3.5045 no 1_455
C8 H18A 3.0221 no 1_455
C9 H18A 3.2518 no 1_455
C11 H4 3.2737 no 2_676
C12 H4 3.2447 no 2_676
C13 H7 3.0027 no 2_675
C13 H11 3.5394 no 2_685
C14 H7 3.0959 no 2_675
C14 H11 3.4012 no 2_685
C14 H18A 3.1535 no 1_455
C18 H14 3.3941 no 1_655
H4 Cl4 2.7446 no 2_676
H4 C6 3.5045 no 2_766
H4 C7 3.4729 no 2_766
H4 C11 3.2737 no 2_676
H4 C12 3.2447 no 2_676
H4 H11 2.9132 no 2_676
H6 Cl1 3.5988 no 2_766
H6 Cl2 3.2014 no 2_666
H6 Cl3 2.9716 no 1_545
H6 C5 3.5626 no 2_666
H6 H11 2.8702 no 1_545
H7 Cl3 3.5380 no 1_545
H7 Cl4 3.1633 no 1_645
H7 C13 3.0027 no 2_675
H7 C14 3.0959 no 2_675
H7 H11 3.4406 no 1_545
H7 H13 2.5320 no 2_675
H7 H14 2.6680 no 2_675
H7 H18B 3.5402 no 1_455
H11 Cl2 3.0343 no 2_676
H11 C4 3.4743 no 2_676
H11 C13 3.5394 no 2_685
H11 C14 3.4012 no 2_685
H11 H4 2.9132 no 2_676
H11 H6 2.8702 no 1_565
H11 H7 3.4406 no 1_565
H13 Cl4 2.9060 no 2_585
H13 O2 2.9847 no 2_675
H13 O3 3.5324 no 1_455
H13 O5 3.4036 no 1_455
H13 C7 3.4593 no 2_675
H13 H7 2.5320 no 2_675
H14 O2 2.7352 no 2_675
H14 O5 2.9993 no 1_455
H14 C7 3.4203 no 2_675
H14 C18 3.3941 no 1_455
H14 H7 2.6680 no 2_675
H14 H18A 2.8647 no 1_455
H18A O2 2.8554 no 1_655
H18A O4 2.6892 no 1_655
H18A C1 3.2098 no 1_655
H18A C2 3.5796 no 1_655
H18A C8 3.0221 no 1_655
H18A C9 3.2518 no 1_655
H18A C14 3.1535 no 1_655
H18A H14 2.8647 no 1_655
H18A H18A 3.4509 no 2_875
H18B Cl2 2.8015 no 2_766
H18B C2 3.5931 no 1_655
H18B C7 3.5045 no 1_655
H18B H7 3.5402 no 1_655
